data_4519072
loop_
_publ_author_name
'Han, Jing-Hua'
'Hu, Bing-Qian'
'Li, Tangming'
'Liang, Hao'
'Yu, Fan'
'Zhao, Qiang'
'Li, Bao'

_publ_section_title
;
 Synthesis, Structures, and Sorption Properties of Two New Metal-Organic
 Frameworks Constructed by the Polycarboxylate Ligand Derived from
 Cyclotriphosphazene.
;
_journal_issue 36
_journal_name_full 'ACS omega'
_journal_page_first 23110
_journal_page_last 23116
_journal_paper_doi 10.1021/acsomega.1c02492
_journal_volume 6
_journal_year 2021
_chemical_formula_moiety 'C62 H40 Cu3 N7 O24 P3'
_chemical_formula_sum 'C62 H40 Cu3 N7 O24 P3'
_chemical_formula_weight 1550.57
_space_group_crystal_system monoclinic
_space_group_IT_number 15
_space_group_name_Hall '-C 2yc'
_space_group_name_H-M_alt 'C 1 2/c 1'
_atom_sites_solution_hydrogens geom
_audit_creation_date 2021-05-12
_audit_creation_method
;
Olex2 1.2
(compiled 2018.05.29 svn.r3508 for OlexSys, GUI svn.r5506)
;
_cell_angle_alpha 90
_cell_angle_beta 90.4980(10)
_cell_angle_gamma 90
_cell_formula_units_Z 4
_cell_length_a 16.6520(12)
_cell_length_b 33.684(2)
_cell_length_c 16.5376(12)
_cell_measurement_reflns_used 7024
_cell_measurement_temperature 273(2)
_cell_measurement_theta_max 27.31
_cell_measurement_theta_min 2.42
_cell_volume 9275.7(11)
_computing_cell_refinement 'SAINT v7.68A (Bruker, 2009)'
_computing_data_reduction 'SAINT v7.68A (Bruker, 2009)'
_computing_molecular_graphics 'Olex2 (Dolomanov et al., 2009)'
_computing_publication_material 'Olex2 (Dolomanov et al., 2009)'
_computing_structure_refinement 'ShelXL (Sheldrick, 2015)'
_diffrn_ambient_temperature 273.15
_diffrn_measured_fraction_theta_full 0.996
_diffrn_measured_fraction_theta_max 0.996
_diffrn_measurement_device_type 'CCD area detector'
_diffrn_measurement_method 'phi and omega scans'
_diffrn_radiation_monochromator graphite
_diffrn_radiation_type MoK\a
_diffrn_radiation_wavelength 0.71073
_diffrn_reflns_av_R_equivalents 0.045
_diffrn_reflns_av_unetI/netI 0.0423
_diffrn_reflns_Laue_measured_fraction_full 0.996
_diffrn_reflns_Laue_measured_fraction_max 0.996
_diffrn_reflns_number 9091
_diffrn_reflns_point_group_measured_fraction_full 0.996
_diffrn_reflns_point_group_measured_fraction_max 0.996
_diffrn_reflns_theta_full 25.242
_diffrn_reflns_theta_max 25.997
_diffrn_reflns_theta_min 1.209
_exptl_absorpt_coefficient_mu 0.795
_exptl_absorpt_correction_type none
_exptl_crystal_colour blue
_exptl_crystal_density_diffrn 1.110
_exptl_crystal_description block
_exptl_crystal_F_000 3156
_exptl_crystal_size_max 0.2
_exptl_crystal_size_mid 0.2
_exptl_crystal_size_min 0.1
_platon_squeeze_details
;
;
_refine_diff_density_max 0.957
_refine_diff_density_min -0.379
_refine_diff_density_rms 0.084
_refine_ls_extinction_method none
_refine_ls_goodness_of_fit_ref 1.012
_refine_ls_hydrogen_treatment constr
_refine_ls_matrix_type full
_refine_ls_number_parameters 449
_refine_ls_number_reflns 9091
_refine_ls_number_restraints 0
_refine_ls_restrained_S_all 1.012
_refine_ls_R_factor_all 0.0586
_refine_ls_R_factor_gt 0.0467
_refine_ls_shift/su_max 0.000
_refine_ls_shift/su_mean 0.000
_refine_ls_structure_factor_coef Fsqd
_refine_ls_weighting_details 'w=1/[\s^2^(Fo^2^)+(0.0989P)^2^] where P=(Fo^2^+2Fc^2^)/3'
_refine_ls_weighting_scheme calc
_refine_ls_wR_factor_gt 0.1400
_refine_ls_wR_factor_ref 0.1469
_reflns_Friedel_coverage 0.000
_reflns_number_gt 6800
_reflns_number_total 9091
_reflns_threshold_expression 'I > 2\s(I)'
_cod_data_source_file ao1c02492_si_003.cif
_cod_data_source_block 2
_cod_original_cell_volume 9275.7(12)
_cod_database_code 4519072
_shelx_shelxl_version_number 2014/7
_shelx_space_group_comment
;
The symmetry employed for this shelxl refinement is uniquely defined
by the following loop, which should always be used as a source of
symmetry information in preference to the above space-group names.
They are only intended as comments.
;
_shelx_estimated_absorpt_t_max 0.925
_shelx_estimated_absorpt_t_min 0.857
_olex2_refinement_description
;
1. Fixed Uiso
 At 1.2 times of:
  All C(H) groups
2.a Aromatic/amide H refined with riding coordinates:
 C30(H30), C13(H13), C20(H20), C6(H6), C3(H3), C7(H7), C21(H21), C11(H11),
 C28(H28), C14(H14), C31(H31), C29(H29), C10(H10), C17(H17), C4(H4), C27(H27),
 C18(H18), C26(H26), C22(H22), C23(H23)
;
_olex2_submission_special_instructions 'No special instructions were received'

loop_
_space_group_symop_operation_xyz
'x, y, z'
'-x, y, -z+1/2'
'x+1/2, y+1/2, z'
'-x+1/2, y+1/2, -z+1/2'
'-x, -y, -z'
'x, -y, z-1/2'
'-x+1/2, -y+1/2, -z'
'x+1/2, -y+1/2, z-1/2'

loop_
_atom_site_label
_atom_site_type_symbol
_atom_site_fract_x
_atom_site_fract_y
_atom_site_fract_z
_atom_site_U_iso_or_equiv
_atom_site_adp_type
_atom_site_occupancy
_atom_site_site_symmetry_order
_atom_site_calc_flag
_atom_site_refinement_flags_posn
_atom_site_refinement_flags_adp
_atom_site_refinement_flags_occupancy
_atom_site_disorder_assembly
_atom_site_disorder_group
Cu2 Cu 0.2500 0.2500 0.5000 0.03167(15) Uani 1 2 d S T P . .
Cu1 Cu 0.99709(2) 0.07345(2) 0.49173(2) 0.03090(12) Uani 1 1 d . . . . .
P1 P 0.47134(4) 0.01937(2) 0.32762(4) 0.02707(17) Uani 1 1 d . . . . .
P2 P 0.5000 -0.05194(3) 0.2500 0.0271(2) Uani 1 2 d S T P . .
O6 O 0.56631(10) -0.08393(6) 0.27303(12) 0.0318(4) Uani 1 1 d . . . . .
O7 O 0.27092(11) 0.20075(5) 0.44249(12) 0.0336(5) Uani 1 1 d . . . . .
O9 O 0.38047(10) 0.02921(6) 0.34714(12) 0.0321(4) Uani 1 1 d . . . . .
O1 O 0.88762(11) 0.07128(6) 0.44673(13) 0.0353(5) Uani 1 1 d . . . . .
O5 O 0.89348(12) -0.07238(6) 0.46471(14) 0.0402(5) Uani 1 1 d . . . . .
O2W O 1.02691(11) 0.02920(6) 0.41700(12) 0.0352(5) Uani 1 1 d . . . . .
N3 N 0.95869(13) 0.10826(7) 0.58338(14) 0.0318(5) Uani 1 1 d . . . . .
O3 O 0.51361(10) 0.03728(6) 0.40536(12) 0.0335(5) Uani 1 1 d . . . . .
O2 O 0.86739(11) 0.02489(6) 0.54022(13) 0.0378(5) Uani 1 1 d . . . . .
O1W O 1.02162(11) 0.12476(6) 0.40882(12) 0.0378(5) Uani 1 1 d . . . . .
O4 O 0.91805(12) -0.02569(7) 0.37058(14) 0.0426(5) Uani 1 1 d . . . . .
N4 N 0.79223(14) 0.22008(7) 0.90306(14) 0.0331(5) Uani 1 1 d . . . . .
C16 C 0.26628(16) 0.13650(8) 0.39137(16) 0.0289(6) Uani 1 1 d . . . . .
C5 C 0.59712(15) 0.03784(9) 0.41659(17) 0.0296(6) Uani 1 1 d . . . . .
C12 C 0.64027(15) -0.07291(8) 0.30762(18) 0.0307(6) Uani 1 1 d . . . . .
N2 N 0.5000 0.04222(9) 0.2500 0.0292(7) Uani 1 2 d S T P . .
C19 C 0.34642(16) 0.06641(8) 0.35838(17) 0.0290(6) Uani 1 1 d . . . . .
C25 C 0.85718(17) 0.17800(8) 0.77333(17) 0.0326(6) Uani 1 1 d . . . . .
N1 N 0.47736(12) -0.02741(7) 0.32744(14) 0.0280(5) Uani 1 1 d . . . . .
C2 C 0.75796(15) 0.04283(8) 0.45630(17) 0.0304(6) Uani 1 1 d . . . . .
C9 C 0.78975(16) -0.05655(9) 0.37247(19) 0.0350(7) Uani 1 1 d . . . . .
C30 C 0.90089(18) 0.11366(9) 0.71428(18) 0.0342(6) Uani 1 1 d . . . . .
H30 H 0.8845 0.1008 0.7611 0.041 Uiso 1 1 calc R . . . .
C24 C 0.89200(16) 0.15427(9) 0.70743(18) 0.0322(6) Uani 1 1 d . . . . .
C15 C 0.22468(17) 0.17378(8) 0.41591(18) 0.0329(6) Uani 1 1 d . . . . .
O8 O 0.15004(13) 0.17662(6) 0.40916(18) 0.0569(7) Uani 1 1 d . . . . .
C13 C 0.69211(17) -0.04918(9) 0.2652(2) 0.0416(8) Uani 1 1 d . . . . .
H13 H 0.6776 -0.0388 0.2150 0.050 Uiso 1 1 calc R . . . .
C20 C 0.26535(17) 0.06846(9) 0.3468(2) 0.0395(7) Uani 1 1 d . . . . .
H20 H 0.2371 0.0464 0.3285 0.047 Uiso 1 1 calc R . . . .
C6 C 0.62847(18) 0.01224(10) 0.47272(19) 0.0381(7) Uani 1 1 d . . . . .
H6 H 0.5959 -0.0067 0.4969 0.046 Uiso 1 1 calc R . . . .
C1 C 0.84359(16) 0.04614(8) 0.48261(18) 0.0318(6) Uani 1 1 d . . . . .
C8 C 0.87316(17) -0.05035(9) 0.4046(2) 0.0359(7) Uani 1 1 d . . . . .
C3 C 0.72483(18) 0.06721(9) 0.3968(2) 0.0417(8) Uani 1 1 d . . . . .
H3 H 0.7575 0.0852 0.3700 0.050 Uiso 1 1 calc R . . . .
C7 C 0.70908(17) 0.01469(10) 0.49326(18) 0.0380(7) Uani 1 1 d . . . . .
H7 H 0.7307 -0.0025 0.5318 0.046 Uiso 1 1 calc R . . . .
C21 C 0.22558(17) 0.10338(9) 0.3622(2) 0.0432(8) Uani 1 1 d . . . . .
H21 H 0.1705 0.1049 0.3531 0.052 Uiso 1 1 calc R . . . .
C11 C 0.65949(17) -0.08742(10) 0.38238(19) 0.0383(7) Uani 1 1 d . . . . .
H11 H 0.6225 -0.1024 0.4111 0.046 Uiso 1 1 calc R . . . .
C28 C 0.7638(2) 0.18569(10) 0.8817(2) 0.0471(8) Uani 1 1 d . . . . .
H28 H 0.7213 0.1752 0.9110 0.056 Uiso 1 1 calc R . . . .
C14 C 0.76762(17) -0.04102(9) 0.2997(2) 0.0416(8) Uani 1 1 d . . . . .
H14 H 0.8032 -0.0247 0.2723 0.050 Uiso 1 1 calc R . . . .
C31 C 0.93401(19) 0.09205(9) 0.65199(19) 0.0380(7) Uani 1 1 d . . . . .
H31 H 0.9393 0.0647 0.6584 0.046 Uiso 1 1 calc R . . . .
C29 C 0.7933(2) 0.16387(10) 0.8178(2) 0.0458(8) Uani 1 1 d . . . . .
H29 H 0.7701 0.1396 0.8046 0.055 Uiso 1 1 calc R . . . .
C10 C 0.73423(17) -0.07959(10) 0.41466(19) 0.0398(7) Uani 1 1 d . . . . .
H10 H 0.7480 -0.0898 0.4652 0.048 Uiso 1 1 calc R . . . .
C17 C 0.34888(18) 0.13384(10) 0.4011(2) 0.0531(10) Uani 1 1 d . . . . .
H17 H 0.3775 0.1560 0.4187 0.064 Uiso 1 1 calc R . . . .
C4 C 0.64434(18) 0.06513(10) 0.3770(2) 0.0446(8) Uani 1 1 d . . . . .
H4 H 0.6224 0.0818 0.3378 0.054 Uiso 1 1 calc R . . . .
C27 C 0.8532(2) 0.23538(11) 0.8606(3) 0.0597(10) Uani 1 1 d . . . . .
H27 H 0.8741 0.2599 0.8756 0.072 Uiso 1 1 calc R . . . .
C18 C 0.38934(19) 0.09928(10) 0.3852(3) 0.0614(11) Uani 1 1 d . . . . .
H18 H 0.4447 0.0979 0.3924 0.074 Uiso 1 1 calc R . . . .
C26 C 0.8863(2) 0.21554(11) 0.7945(3) 0.0629(11) Uani 1 1 d . . . . .
H26 H 0.9273 0.2272 0.7649 0.075 Uiso 1 1 calc R . . . .
C22 C 0.9520(3) 0.14774(11) 0.5769(2) 0.0641(12) Uani 1 1 d . . . . .
H22 H 0.9701 0.1598 0.5299 0.077 Uiso 1 1 calc R . . . .
C23 C 0.9199(3) 0.17147(10) 0.6358(2) 0.0664(12) Uani 1 1 d . . . . .
H23 H 0.9167 0.1988 0.6283 0.080 Uiso 1 1 calc R . . . .
O3W O 0.11232(15) 0.25291(7) 0.44663(17) 0.0563(7) Uani 1 1 d . . . . .

loop_
_atom_site_aniso_label
_atom_site_aniso_U_11
_atom_site_aniso_U_22
_atom_site_aniso_U_33
_atom_site_aniso_U_23
_atom_site_aniso_U_13
_atom_site_aniso_U_12
Cu2 0.0353(3) 0.0233(3) 0.0366(3) -0.0051(2) 0.0130(2) -0.0067(2)
Cu1 0.01834(18) 0.0313(2) 0.0431(2) -0.01145(15) -0.00121(14) -0.00256(13)
P1 0.0166(3) 0.0274(4) 0.0372(4) -0.0029(3) 0.0014(3) -0.0008(3)
P2 0.0172(4) 0.0240(5) 0.0400(6) 0.000 -0.0032(4) 0.000
O6 0.0218(9) 0.0237(10) 0.0496(12) -0.0017(9) -0.0081(8) 0.0014(8)
O7 0.0338(10) 0.0256(10) 0.0416(11) -0.0075(9) 0.0092(9) -0.0076(8)
O9 0.0179(9) 0.0276(10) 0.0510(12) -0.0055(9) 0.0047(8) -0.0008(8)
O1 0.0207(9) 0.0333(11) 0.0519(13) -0.0068(9) 0.0004(9) -0.0035(8)
O5 0.0226(10) 0.0454(13) 0.0526(13) -0.0205(11) -0.0002(9) -0.0045(9)
O2W 0.0257(10) 0.0367(11) 0.0431(12) -0.0092(9) -0.0036(8) 0.0015(8)
N3 0.0280(12) 0.0267(12) 0.0408(14) -0.0067(10) 0.0042(10) -0.0009(10)
O3 0.0203(9) 0.0401(12) 0.0401(11) -0.0088(9) 0.0040(8) -0.0040(8)
O2 0.0295(10) 0.0377(12) 0.0461(12) -0.0084(10) -0.0057(9) 0.0061(9)
O1W 0.0273(10) 0.0427(12) 0.0437(12) -0.0039(10) 0.0077(9) -0.0046(9)
O4 0.0263(10) 0.0453(13) 0.0563(14) -0.0171(11) -0.0024(9) -0.0050(10)
N4 0.0342(13) 0.0296(13) 0.0355(13) 0.0045(11) 0.0095(10) 0.0041(10)
C16 0.0289(13) 0.0272(14) 0.0306(14) -0.0004(12) 0.0039(11) -0.0019(11)
C5 0.0181(12) 0.0362(16) 0.0346(15) -0.0090(12) -0.0019(11) -0.0031(11)
C12 0.0197(13) 0.0259(14) 0.0463(17) -0.0084(12) -0.0035(12) 0.0020(11)
N2 0.0233(15) 0.0252(17) 0.0392(19) 0.000 0.0000(13) 0.000
C19 0.0239(13) 0.0292(14) 0.0338(15) -0.0020(12) 0.0022(11) 0.0018(11)
C25 0.0318(14) 0.0298(15) 0.0364(16) 0.0045(12) 0.0073(12) 0.0051(12)
N1 0.0187(10) 0.0261(12) 0.0392(13) 0.0012(10) 0.0002(9) 0.0000(9)
C2 0.0242(13) 0.0266(14) 0.0402(16) -0.0094(12) 0.0001(12) -0.0012(11)
C9 0.0229(14) 0.0310(15) 0.0510(18) -0.0183(14) 0.0003(13) -0.0009(12)
C30 0.0399(16) 0.0307(15) 0.0319(15) -0.0025(12) 0.0014(12) -0.0031(13)
C24 0.0240(13) 0.0323(15) 0.0404(16) 0.0015(13) 0.0058(11) 0.0029(12)
C15 0.0316(15) 0.0258(14) 0.0414(16) -0.0057(12) 0.0080(12) -0.0016(12)
O8 0.0292(11) 0.0285(12) 0.113(2) -0.0159(13) 0.0011(12) 0.0003(9)
C13 0.0273(15) 0.0369(17) 0.060(2) 0.0110(15) -0.0061(14) 0.0044(13)
C20 0.0253(14) 0.0311(16) 0.062(2) -0.0167(14) -0.0074(14) 0.0013(12)
C6 0.0297(15) 0.0471(18) 0.0377(16) -0.0029(14) 0.0048(12) -0.0100(14)
C1 0.0246(13) 0.0271(14) 0.0438(17) -0.0171(13) 0.0003(12) 0.0011(11)
C8 0.0242(14) 0.0358(17) 0.0475(18) -0.0215(14) -0.0022(13) -0.0001(12)
C3 0.0280(15) 0.0379(17) 0.059(2) 0.0080(15) -0.0031(14) -0.0139(13)
C7 0.0317(15) 0.0451(18) 0.0372(16) -0.0016(14) 0.0013(13) 0.0013(13)
C21 0.0255(14) 0.0331(16) 0.071(2) -0.0154(15) -0.0101(14) 0.0031(12)
C11 0.0255(14) 0.0481(18) 0.0412(17) -0.0011(14) 0.0030(12) -0.0058(13)
C28 0.0410(18) 0.047(2) 0.053(2) 0.0041(16) 0.0158(15) -0.0066(15)
C14 0.0226(14) 0.0304(16) 0.072(2) 0.0078(15) 0.0027(14) -0.0012(12)
C31 0.0461(17) 0.0260(15) 0.0421(17) -0.0021(13) 0.0022(14) 0.0005(13)
C29 0.0438(18) 0.0420(19) 0.052(2) -0.0019(15) 0.0076(15) -0.0040(15)
C10 0.0281(15) 0.055(2) 0.0367(17) -0.0054(14) -0.0015(12) -0.0050(14)
C17 0.0325(16) 0.0283(16) 0.099(3) -0.0150(18) 0.0095(17) -0.0084(13)
C4 0.0301(15) 0.0412(18) 0.062(2) 0.0111(16) -0.0086(15) -0.0031(14)
C27 0.057(2) 0.042(2) 0.080(3) -0.0168(19) 0.029(2) -0.0111(17)
C18 0.0245(16) 0.0345(18) 0.125(4) -0.019(2) 0.0084(19) -0.0022(14)
C26 0.066(2) 0.045(2) 0.078(3) -0.0066(19) 0.037(2) -0.0041(19)
C22 0.090(3) 0.040(2) 0.063(2) -0.0016(17) 0.047(2) -0.002(2)
C23 0.103(3) 0.0278(17) 0.070(3) 0.0005(17) 0.053(2) 0.0073(19)
O3W 0.0497(14) 0.0370(13) 0.0819(18) -0.0105(12) -0.0110(13) 0.0012(11)

loop_
_atom_type_symbol
_atom_type_description
_atom_type_scat_dispersion_real
_atom_type_scat_dispersion_imag
_atom_type_scat_source
C C 0.0033 0.0016 'International Tables Vol C Tables 4.2.6.8 and 6.1.1.4'
H H 0.0000 0.0000 'International Tables Vol C Tables 4.2.6.8 and 6.1.1.4'
N N 0.0061 0.0033 'International Tables Vol C Tables 4.2.6.8 and 6.1.1.4'
O O 0.0106 0.0060 'International Tables Vol C Tables 4.2.6.8 and 6.1.1.4'
P P 0.1023 0.0942 'International Tables Vol C Tables 4.2.6.8 and 6.1.1.4'
Cu Cu 0.3201 1.2651 'International Tables Vol C Tables 4.2.6.8 and 6.1.1.4'

loop_
_geom_angle_atom_site_label_1
_geom_angle_atom_site_label_2
_geom_angle_atom_site_label_3
_geom_angle
_geom_angle_site_symmetry_1
_geom_angle_site_symmetry_3
_geom_angle_publ_flag
O7 Cu2 O7 180.0 7_556 . ?
O7 Cu2 N4 88.43(8) . 8_455 ?
O7 Cu2 N4 88.42(8) 7_556 2_656 ?
O7 Cu2 N4 91.58(8) 7_556 8_455 ?
O7 Cu2 N4 91.57(8) . 2_656 ?
N4 Cu2 N4 180.00(12) 8_455 2_656 ?
O1 Cu1 O2W 88.44(8) . . ?
O1 Cu1 N3 90.41(9) . . ?
O1 Cu1 O1W 88.31(8) . . ?
O5 Cu1 O1 176.75(8) 5_756 . ?
O5 Cu1 O2W 88.76(8) 5_756 . ?
O5 Cu1 N3 91.96(9) 5_756 . ?
O5 Cu1 O1W 93.74(8) 5_756 . ?
O2W Cu1 N3 167.25(9) . . ?
O2W Cu1 O1W 98.55(8) . . ?
N3 Cu1 O1W 94.11(9) . . ?
O3 P1 O9 100.00(10) . . ?
N2 P1 O9 111.13(10) . . ?
N2 P1 O3 109.91(11) . . ?
N2 P1 N1 117.82(14) . . ?
N1 P1 O9 105.66(11) . . ?
N1 P1 O3 110.78(12) . . ?
O6 P2 O6 94.46(14) . 2_655 ?
N1 P2 O6 112.40(10) . 2_655 ?
N1 P2 O6 109.42(11) . . ?
N1 P2 O6 109.42(11) 2_655 2_655 ?
N1 P2 O6 112.39(10) 2_655 . ?
N1 P2 N1 116.61(17) 2_655 . ?
C12 O6 P2 121.64(17) . . ?
C15 O7 Cu2 132.08(18) . . ?
C19 O9 P1 127.43(17) . . ?
C1 O1 Cu1 112.66(18) . . ?
C8 O5 Cu1 122.34(19) . 5_756 ?
C31 N3 Cu1 120.26(19) . . ?
C31 N3 C22 116.8(3) . . ?
C22 N3 Cu1 122.8(2) . . ?
C5 O3 P1 123.20(17) . . ?
C28 N4 Cu2 122.1(2) . 2_656 ?
C28 N4 C27 118.4(3) . . ?
C27 N4 Cu2 119.5(2) . 2_656 ?
C21 C16 C15 123.0(2) . . ?
C17 C16 C15 119.0(3) . . ?
C17 C16 C21 118.0(3) . . ?
C6 C5 O3 117.0(2) . . ?
C6 C5 C4 121.8(3) . . ?
C4 C5 O3 121.0(3) . . ?
C13 C12 O6 119.9(3) . . ?
C11 C12 O6 118.2(2) . . ?
C11 C12 C13 121.9(3) . . ?
P1 N2 P1 121.5(2) 2_655 . ?
O9 C19 C18 123.5(2) . . ?
C20 C19 O9 115.6(2) . . ?
C20 C19 C18 120.7(3) . . ?
C29 C25 C24 121.0(3) . . ?
C29 C25 C26 116.4(3) . . ?
C26 C25 C24 122.5(3) . . ?
P2 N1 P1 122.79(15) . . ?
C3 C2 C1 122.3(3) . . ?
C3 C2 C7 118.8(3) . . ?
C7 C2 C1 118.9(3) . . ?
C14 C9 C8 120.2(3) . . ?
C14 C9 C10 118.7(3) . . ?
C10 C9 C8 121.0(3) . . ?
C24 C30 H30 119.8 . . ?
C31 C30 H30 119.8 . . ?
C31 C30 C24 120.3(3) . . ?
C30 C24 C25 121.3(3) . . ?
C30 C24 C23 116.3(3) . . ?
C23 C24 C25 122.4(3) . . ?
O7 C15 C16 114.6(2) . . ?
O8 C15 O7 125.2(3) . . ?
O8 C15 C16 120.2(3) . . ?
C12 C13 H13 121.0 . . ?
C12 C13 C14 118.1(3) . . ?
C14 C13 H13 121.0 . . ?
C19 C20 H20 120.2 . . ?
C19 C20 C21 119.7(3) . . ?
C21 C20 H20 120.2 . . ?
C5 C6 H6 120.2 . . ?
C5 C6 C7 119.5(3) . . ?
C7 C6 H6 120.2 . . ?
O1 C1 C2 117.9(3) . . ?
O2 C1 O1 123.8(3) . . ?
O2 C1 C2 118.3(3) . . ?
O5 C8 C9 115.6(3) . . ?
O4 C8 O5 125.2(3) . . ?
O4 C8 C9 119.2(3) . . ?
C2 C3 H3 119.4 . . ?
C4 C3 C2 121.1(3) . . ?
C4 C3 H3 119.4 . . ?
C2 C7 H7 119.9 . . ?
C6 C7 C2 120.1(3) . . ?
C6 C7 H7 119.9 . . ?
C16 C21 H21 119.4 . . ?
C20 C21 C16 121.1(3) . . ?
C20 C21 H21 119.4 . . ?
C12 C11 H11 120.4 . . ?
C12 C11 C10 119.2(3) . . ?
C10 C11 H11 120.4 . . ?
N4 C28 H28 118.3 . . ?
N4 C28 C29 123.5(3) . . ?
C29 C28 H28 118.3 . . ?
C9 C14 C13 121.3(3) . . ?
C9 C14 H14 119.4 . . ?
C13 C14 H14 119.4 . . ?
N3 C31 C30 123.3(3) . . ?
N3 C31 H31 118.3 . . ?
C30 C31 H31 118.3 . . ?
C25 C29 H29 119.9 . . ?
C28 C29 C25 120.3(3) . . ?
C28 C29 H29 119.9 . . ?
C9 C10 H10 119.6 . . ?
C11 C10 C9 120.8(3) . . ?
C11 C10 H10 119.6 . . ?
C16 C17 H17 119.3 . . ?
C18 C17 C16 121.4(3) . . ?
C18 C17 H17 119.3 . . ?
C5 C4 C3 118.6(3) . . ?
C5 C4 H4 120.7 . . ?
C3 C4 H4 120.7 . . ?
N4 C27 H27 119.0 . . ?
N4 C27 C26 122.0(3) . . ?
C26 C27 H27 119.0 . . ?
C19 C18 H18 120.5 . . ?
C17 C18 C19 119.0(3) . . ?
C17 C18 H18 120.5 . . ?
C25 C26 C27 119.3(3) . . ?
C25 C26 H26 120.3 . . ?
C27 C26 H26 120.3 . . ?
N3 C22 H22 118.1 . . ?
N3 C22 C23 123.7(3) . . ?
C23 C22 H22 118.1 . . ?
C24 C23 H23 120.2 . . ?
C22 C23 C24 119.5(3) . . ?
C22 C23 H23 120.2 . . ?

loop_
_geom_bond_atom_site_label_1
_geom_bond_atom_site_label_2
_geom_bond_distance
_geom_bond_site_symmetry_2
_geom_bond_publ_flag
Cu2 O7 1.9452(18) 7_556 ?
Cu2 O7 1.9453(18) . ?
Cu2 N4 2.025(2) 8_455 ?
Cu2 N4 2.025(2) 2_656 ?
Cu1 O1 1.9643(19) . ?
Cu1 O5 1.954(2) 5_756 ?
Cu1 O2W 2.002(2) . ?
Cu1 N3 2.024(2) . ?
Cu1 O1W 2.246(2) . ?
P1 O9 1.5851(18) . ?
P1 O3 1.580(2) . ?
P1 N2 1.5744(17) . ?
P1 N1 1.579(2) . ?
P2 O6 1.5868(19) 2_655 ?
P2 O6 1.5868(19) . ?
P2 N1 1.573(2) 2_655 ?
P2 N1 1.573(2) . ?
O6 C12 1.403(3) . ?
O7 C15 1.267(3) . ?
O9 C19 1.388(3) . ?
O1 C1 1.270(3) . ?
O5 Cu1 1.954(2) 5_756 ?
O5 C8 1.284(4) . ?
N3 C31 1.328(4) . ?
N3 C22 1.339(4) . ?
O3 C5 1.402(3) . ?
O2 C1 1.253(4) . ?
O4 C8 1.254(4) . ?
N4 Cu2 2.025(2) 2_656 ?
N4 C28 1.299(4) . ?
N4 C27 1.343(4) . ?
C16 C15 1.492(4) . ?
C16 C21 1.389(4) . ?
C16 C17 1.386(4) . ?
C5 C6 1.367(4) . ?
C5 C4 1.379(4) . ?
C12 C13 1.374(4) . ?
C12 C11 1.365(4) . ?
N2 P1 1.5744(17) 2_655 ?
C19 C20 1.364(4) . ?
C19 C18 1.389(4) . ?
C25 C24 1.475(4) . ?
C25 C29 1.383(4) . ?
C25 C26 1.398(5) . ?
C2 C1 1.491(4) . ?
C2 C3 1.392(4) . ?
C2 C7 1.394(4) . ?
C9 C8 1.497(4) . ?
C9 C14 1.360(5) . ?
C9 C10 1.398(4) . ?
C30 H30 0.9300 . ?
C30 C24 1.380(4) . ?
C30 C31 1.380(4) . ?
C24 C23 1.401(4) . ?
C15 O8 1.251(3) . ?
C13 H13 0.9300 . ?
C13 C14 1.404(4) . ?
C20 H20 0.9300 . ?
C20 C21 1.375(4) . ?
C6 H6 0.9300 . ?
C6 C7 1.384(4) . ?
C3 H3 0.9300 . ?
C3 C4 1.379(4) . ?
C7 H7 0.9300 . ?
C21 H21 0.9300 . ?
C11 H11 0.9300 . ?
C11 C10 1.375(4) . ?
C28 H28 0.9300 . ?
C28 C29 1.381(5) . ?
C14 H14 0.9300 . ?
C31 H31 0.9300 . ?
C29 H29 0.9300 . ?
C10 H10 0.9300 . ?
C17 H17 0.9300 . ?
C17 C18 1.371(4) . ?
C4 H4 0.9300 . ?
C27 H27 0.9300 . ?
C27 C26 1.398(5) . ?
C18 H18 0.9300 . ?
C26 H26 0.9300 . ?
C22 H22 0.9300 . ?
C22 C23 1.372(5) . ?
C23 H23 0.9300 . ?

loop_
_geom_torsion_atom_site_label_1
_geom_torsion_atom_site_label_2
_geom_torsion_atom_site_label_3
_geom_torsion_atom_site_label_4
_geom_torsion
_geom_torsion_site_symmetry_1
_geom_torsion_site_symmetry_2
_geom_torsion_site_symmetry_3
_geom_torsion_site_symmetry_4
_geom_torsion_publ_flag
Cu2 O7 C15 C16 -167.00(18) . . . . ?
Cu2 O7 C15 O8 13.3(5) . . . . ?
Cu2 N4 C28 C29 -177.5(3) 2_656 . . . ?
Cu2 N4 C27 C26 178.2(3) 2_656 . . . ?
Cu1 O1 C1 O2 -0.3(3) . . . . ?
Cu1 O1 C1 C2 177.53(18) . . . . ?
Cu1 O5 C8 O4 -4.7(4) 5_756 . . . ?
Cu1 O5 C8 C9 173.06(17) 5_756 . . . ?
Cu1 N3 C31 C30 -174.4(2) . . . . ?
Cu1 N3 C22 C23 174.4(3) . . . . ?
P1 O9 C19 C20 158.2(2) . . . . ?
P1 O9 C19 C18 -26.3(4) . . . . ?
P1 O3 C5 C6 -107.8(3) . . . . ?
P1 O3 C5 C4 77.0(3) . . . . ?
P2 O6 C12 C13 -62.5(3) . . . . ?
P2 O6 C12 C11 119.5(3) . . . . ?
O6 P2 O6 C12 -173.3(3) 2_655 . . . ?
O6 P2 N1 P1 -123.39(15) 2_655 . . . ?
O6 P2 N1 P1 133.05(15) . . . . ?
O6 C12 C13 C14 -175.9(3) . . . . ?
O6 C12 C11 C10 174.9(3) . . . . ?
O9 P1 O3 C5 -177.0(2) . . . . ?
O9 P1 N2 P1 -118.28(9) . . . 2_655 ?
O9 P1 N1 P2 116.86(15) . . . . ?
O9 C19 C20 C21 175.3(3) . . . . ?
O9 C19 C18 C17 -174.4(3) . . . . ?
N3 C22 C23 C24 -0.1(7) . . . . ?
O3 P1 O9 C19 61.0(2) . . . . ?
O3 P1 N2 P1 131.97(9) . . . 2_655 ?
O3 P1 N1 P2 -135.73(14) . . . . ?
O3 C5 C6 C7 -172.4(3) . . . . ?
O3 C5 C4 C3 173.1(3) . . . . ?
N4 C28 C29 C25 1.0(5) . . . . ?
N4 C27 C26 C25 -2.2(7) . . . . ?
C16 C17 C18 C19 0.4(6) . . . . ?
C5 C6 C7 C2 -0.6(5) . . . . ?
C12 C13 C14 C9 1.0(5) . . . . ?
C12 C11 C10 C9 1.0(5) . . . . ?
N2 P1 O9 C19 -55.1(3) . . . . ?
N2 P1 O3 C5 -60.1(2) . . . . ?
N2 P1 N1 P2 -7.98(18) . . . . ?
C19 C20 C21 C16 -1.5(5) . . . . ?
C25 C24 C23 C22 179.7(4) . . . . ?
N1 P1 O9 C19 176.0(2) . . . . ?
N1 P1 O3 C5 71.9(2) . . . . ?
N1 P1 N2 P1 3.81(9) . . . 2_655 ?
N1 P2 O6 C12 -57.7(2) . . . . ?
N1 P2 O6 C12 73.6(2) 2_655 . . . ?
N1 P2 N1 P1 4.11(9) 2_655 . . . ?
C2 C3 C4 C5 -1.0(5) . . . . ?
C30 C24 C23 C22 1.5(6) . . . . ?
C24 C25 C29 C28 177.0(3) . . . . ?
C24 C25 C26 C27 -176.5(3) . . . . ?
C24 C30 C31 N3 -0.1(5) . . . . ?
C15 C16 C21 C20 -174.4(3) . . . . ?
C15 C16 C17 C18 175.1(4) . . . . ?
C13 C12 C11 C10 -3.0(5) . . . . ?
C20 C19 C18 C17 0.9(6) . . . . ?
C6 C5 C4 C3 -2.0(5) . . . . ?
C1 C2 C3 C4 -176.1(3) . . . . ?
C1 C2 C7 C6 177.0(3) . . . . ?
C8 C9 C14 C13 174.6(3) . . . . ?
C8 C9 C10 C11 -175.6(3) . . . . ?
C3 C2 C1 O1 -2.6(4) . . . . ?
C3 C2 C1 O2 175.4(3) . . . . ?
C3 C2 C7 C6 -2.2(4) . . . . ?
C7 C2 C1 O1 178.2(2) . . . . ?
C7 C2 C1 O2 -3.8(4) . . . . ?
C7 C2 C3 C4 3.1(5) . . . . ?
C21 C16 C15 O7 178.7(3) . . . . ?
C21 C16 C15 O8 -1.5(5) . . . . ?
C21 C16 C17 C18 -2.2(5) . . . . ?
C11 C12 C13 C14 2.0(4) . . . . ?
C28 N4 C27 C26 0.2(6) . . . . ?
C14 C9 C8 O5 -166.5(3) . . . . ?
C14 C9 C8 O4 11.4(4) . . . . ?
C14 C9 C10 C11 1.8(5) . . . . ?
C31 N3 C22 C23 -1.5(6) . . . . ?
C31 C30 C24 C25 -179.7(3) . . . . ?
C31 C30 C24 C23 -1.5(5) . . . . ?
C29 C25 C24 C30 -38.9(4) . . . . ?
C29 C25 C24 C23 143.0(4) . . . . ?
C29 C25 C26 C27 3.4(6) . . . . ?
C10 C9 C8 O5 10.9(4) . . . . ?
C10 C9 C8 O4 -171.3(3) . . . . ?
C10 C9 C14 C13 -2.9(5) . . . . ?
C17 C16 C15 O7 1.6(4) . . . . ?
C17 C16 C15 O8 -178.6(3) . . . . ?
C17 C16 C21 C20 2.7(5) . . . . ?
C4 C5 C6 C7 2.8(5) . . . . ?
C27 N4 C28 C29 0.4(5) . . . . ?
C18 C19 C20 C21 -0.4(5) . . . . ?
C26 C25 C24 C30 141.0(4) . . . . ?
C26 C25 C24 C23 -37.1(5) . . . . ?
C26 C25 C29 C28 -2.9(5) . . . . ?
C22 N3 C31 C30 1.6(5) . . . . ?

loop_
_platon_squeeze_void_nr
_platon_squeeze_void_average_x
_platon_squeeze_void_average_y
_platon_squeeze_void_average_z
_platon_squeeze_void_volume
_platon_squeeze_void_count_electrons
1 0.390 0.250 -0.030 1778.4 20.1
2 0.890 0.750 -0.030 1778.4 20.1
